data_4101731
loop_
_publ_author_name
'Shi, F. N.'
'Cunha-Silva, L.'
'Ferreira, R. A. Sa'
'Mafra, L.'
'Trindade, T.'
'Carlos, L. D.'
'Paz, F. A. Almeida'
'Rocha, J.'

_publ_section_title
;
 Interconvertable modular framework and layered lanthanide(III)-etidronic
 acid coordination polymers.
;
_journal_issue 1
_journal_name_full 'Journal of the American Chemical Society'
_journal_page_first 150
_journal_page_last 167
_journal_paper_doi 10.1021/ja074119k
_journal_volume 130
_journal_year 2008
_chemical_formula_moiety 'C2 H9 Eu O9 P2, H2 O'
_chemical_formula_sum 'C2 H11 Eu O10 P2'
_chemical_formula_weight 409.01
_space_group_IT_number 61
_symmetry_cell_setting orthorhombic
_symmetry_space_group_name_Hall '-P 2ac 2ab'
_symmetry_space_group_name_H-M 'P b c a'
_atom_sites_solution_hydrogens geom
_atom_sites_solution_primary direct
_atom_sites_solution_secondary difmap
_audit_creation_date '28 Feb 2007'
_audit_creation_method 'SHELXTL, manual editing plus enCIFer'
_cell_angle_alpha 90.00
_cell_angle_beta 90.00
_cell_angle_gamma 90.00
_cell_formula_units_Z 8
_cell_length_a 9.7235(2)
_cell_length_b 9.7323(2)
_cell_length_c 20.4210(5)
_cell_measurement_reflns_used 9968
_cell_measurement_temperature 180(2)
_cell_measurement_theta_max 34.13
_cell_measurement_theta_min 2.89
_cell_volume 1932.48(7)
_computing_cell_refinement 'BRUKER SMART'
_computing_data_collection 'BRUKER SMART'
_computing_data_reduction 'BRUKER SAINT'
_computing_molecular_graphics 'SHELXTL (Bruker 2001)'
_computing_publication_material 'SHELXTL (Bruker 2001)'
_computing_structure_refinement 'SHELXL-97 (Sheldrick, 1997)'
_computing_structure_solution 'SHELXS-97 (Sheldrick, 1990)'
_diffrn_ambient_temperature 180(2)
_diffrn_detector_area_resol_mean 0
_diffrn_measured_fraction_theta_full 0.985
_diffrn_measured_fraction_theta_max 0.985
_diffrn_measurement_device_type 'Bruker X8 Kappa CCD APEX II'
_diffrn_measurement_method 'Thin-slice \w and \f scans'
_diffrn_radiation_monochromator graphite
_diffrn_radiation_source 'fine-focus sealed tube'
_diffrn_radiation_type MoK\a
_diffrn_radiation_wavelength 0.71073
_diffrn_reflns_av_R_equivalents 0.0250
_diffrn_reflns_av_sigmaI/netI 0.0121
_diffrn_reflns_limit_h_max 11
_diffrn_reflns_limit_h_min -11
_diffrn_reflns_limit_k_max 11
_diffrn_reflns_limit_k_min -11
_diffrn_reflns_limit_l_max 23
_diffrn_reflns_limit_l_min -23
_diffrn_reflns_number 30457
_diffrn_reflns_theta_full 25.35
_diffrn_reflns_theta_max 25.35
_diffrn_reflns_theta_min 3.57
_exptl_absorpt_coefficient_mu 6.862
_exptl_absorpt_correction_T_max 0.7254
_exptl_absorpt_correction_T_min 0.4065
_exptl_absorpt_correction_type multi-scan
_exptl_absorpt_process_details 'SADABS (Sheldrick, 1997)'
_exptl_crystal_colour colourless
_exptl_crystal_density_diffrn 2.812
_exptl_crystal_density_method 'not measured'
_exptl_crystal_description prism
_exptl_crystal_F_000 1568
_exptl_crystal_size_max 0.16
_exptl_crystal_size_mid 0.10
_exptl_crystal_size_min 0.05
_refine_diff_density_max 0.777
_refine_diff_density_min -0.768
_refine_diff_density_rms 0.119
_refine_ls_extinction_method none
_refine_ls_goodness_of_fit_ref 1.132
_refine_ls_hydrogen_treatment mixed
_refine_ls_matrix_type full
_refine_ls_number_parameters 161
_refine_ls_number_reflns 1743
_refine_ls_number_restraints 11
_refine_ls_restrained_S_all 1.130
_refine_ls_R_factor_all 0.0240
_refine_ls_R_factor_gt 0.0168
_refine_ls_shift/su_max 0.003
_refine_ls_shift/su_mean 0.000
_refine_ls_structure_factor_coef Fsqd
_refine_ls_weighting_details 'calc w=1/[\s^2^(Fo^2^)+(0.0186P)^2^+5.4719P] where P=(Fo^2^+2Fc^2^)/3'
_refine_ls_weighting_scheme calc
_refine_ls_wR_factor_gt 0.0397
_refine_ls_wR_factor_ref 0.0438
_reflns_number_gt 1500
_reflns_number_total 1743
_reflns_threshold_expression >2sigma(I)
_cod_data_source_file ja074119ksi20070619_034644.cif
_cod_data_source_block 2a
_cod_database_code 4101731

loop_
_symmetry_equiv_pos_as_xyz
'x, y, z'
'-x+1/2, -y, z+1/2'
'x+1/2, -y+1/2, -z'
'-x, y+1/2, -z+1/2'
'-x, -y, -z'
'x-1/2, y, -z-1/2'
'-x-1/2, y-1/2, z'
'x, -y-1/2, z-1/2'

loop_
_atom_site_label
_atom_site_type_symbol
_atom_site_fract_x
_atom_site_fract_y
_atom_site_fract_z
_atom_site_U_iso_or_equiv
_atom_site_adp_type
_atom_site_occupancy
_atom_site_symmetry_multiplicity
_atom_site_calc_flag
_atom_site_refinement_flags
_atom_site_disorder_assembly
_atom_site_disorder_group
Eu1 Eu 0.209063(16) 1.003786(16) 0.490097(8) 0.00637(8) Uani 1 1 d . . .
P1 P 0.23112(8) 0.75566(9) 0.62144(4) 0.00743(19) Uani 1 1 d . . .
O3 O 0.1741(2) 0.7326(3) 0.69328(11) 0.0128(5) Uani 1 1 d D . .
H3 H 0.192(4) 0.810(3) 0.7202(16) 0.019 Uiso 1 1 d D . .
P2 P 0.49272(8) 0.77976(9) 0.54732(4) 0.00628(18) Uani 1 1 d . . .
O6 O 0.4951(2) 0.6250(2) 0.52978(11) 0.0077(5) Uani 1 1 d . . .
O7 O 0.6371(2) 0.8356(2) 0.55147(11) 0.0115(5) Uani 1 1 d . . .
O1 O 0.1617(2) 0.8787(2) 0.59114(11) 0.0096(5) Uani 1 1 d . . .
O4 O 0.2104(2) 0.6224(2) 0.58589(11) 0.0103(5) Uani 1 1 d . . .
O2 O 0.3956(2) 0.8604(3) 0.50395(11) 0.0100(5) Uani 1 1 d . . .
C1 C 0.4154(3) 0.7925(3) 0.62936(16) 0.0076(7) Uani 1 1 d . . .
C2 C 0.4839(4) 0.6967(4) 0.67814(17) 0.0144(8) Uani 1 1 d . . .
H2A H 0.5837 0.7103 0.6768 0.022 Uiso 1 1 calc R . .
H2B H 0.4622 0.6013 0.6668 0.022 Uiso 1 1 calc R . .
H2C H 0.4499 0.7168 0.7223 0.022 Uiso 1 1 calc R . .
O5 O 0.4337(2) 0.9327(2) 0.65259(11) 0.0118(5) Uani 1 1 d D . .
H5 H 0.381(4) 0.995(3) 0.6278(17) 0.018 Uiso 1 1 d D . .
O1W O 0.3059(3) 0.9069(3) 0.37924(12) 0.0148(6) Uani 1 1 d D . .
H1W H 0.330(3) 0.8144(14) 0.387(2) 0.022 Uiso 1 1 d D . .
H2W H 0.387(2) 0.961(3) 0.375(2) 0.022 Uiso 1 1 d D . .
O2W O 0.1071(2) 1.1256(2) 0.39431(11) 0.0113(5) Uani 1 1 d D . .
H3W H 0.136(3) 1.105(4) 0.3514(8) 0.017 Uiso 1 1 d D . .
H4W H 0.0113(13) 1.141(4) 0.3952(14) 0.017 Uiso 1 1 d D . .
O3W O 0.2817(3) 0.9388(3) 0.76853(13) 0.0228(6) Uani 1 1 d D . .
H6W H 0.237(4) 1.017(3) 0.7856(19) 0.034 Uiso 1 1 d D . .
H5W H 0.342(4) 0.963(4) 0.7343(15) 0.034 Uiso 1 1 d D . .

loop_
_atom_site_aniso_label
_atom_site_aniso_U_11
_atom_site_aniso_U_22
_atom_site_aniso_U_33
_atom_site_aniso_U_23
_atom_site_aniso_U_13
_atom_site_aniso_U_12
Eu1 0.00536(11) 0.00869(11) 0.00505(12) 0.00063(7) -0.00021(6) -0.00009(7)
P1 0.0079(4) 0.0094(4) 0.0050(4) 0.0004(3) 0.0009(3) -0.0005(4)
O3 0.0149(13) 0.0180(14) 0.0055(13) -0.0003(10) 0.0040(10) -0.0024(11)
P2 0.0053(4) 0.0089(4) 0.0046(4) 0.0002(4) 0.0002(3) 0.0000(3)
O6 0.0092(12) 0.0080(13) 0.0059(11) -0.0002(10) 0.0008(9) 0.0005(9)
O7 0.0090(12) 0.0152(12) 0.0101(13) 0.0018(10) -0.0005(9) -0.0021(10)
O1 0.0071(12) 0.0111(12) 0.0106(13) 0.0006(10) -0.0004(10) 0.0006(10)
O4 0.0134(13) 0.0116(12) 0.0059(12) -0.0009(10) 0.0016(9) 0.0002(10)
O2 0.0101(12) 0.0146(13) 0.0052(12) 0.0004(10) -0.0005(9) 0.0033(10)
C1 0.0090(16) 0.0081(17) 0.0056(17) -0.0012(14) -0.0003(13) 0.0013(13)
C2 0.0124(18) 0.022(2) 0.0088(18) 0.0017(16) -0.0021(14) 0.0039(15)
O5 0.0129(12) 0.0107(13) 0.0118(13) -0.0033(10) -0.0021(10) 0.0011(10)
O1W 0.0194(13) 0.0136(13) 0.0114(13) -0.0001(11) -0.0029(10) 0.0014(11)
O2W 0.0086(12) 0.0166(13) 0.0088(12) 0.0011(10) 0.0003(10) 0.0004(10)
O3W 0.0322(17) 0.0245(16) 0.0118(15) -0.0031(12) 0.0043(11) -0.0009(13)

loop_
_atom_type_symbol
_atom_type_description
_atom_type_scat_dispersion_real
_atom_type_scat_dispersion_imag
_atom_type_scat_source
C C 0.0033 0.0016 'International Tables Vol C Tables 4.2.6.8 and 6.1.1.4'
H H 0.0000 0.0000 'International Tables Vol C Tables 4.2.6.8 and 6.1.1.4'
O O 0.0106 0.0060 'International Tables Vol C Tables 4.2.6.8 and 6.1.1.4'
P P 0.1023 0.0942 'International Tables Vol C Tables 4.2.6.8 and 6.1.1.4'
Eu Eu -0.1578 3.6682 'International Tables Vol C Tables 4.2.6.8 and 6.1.1.4'

loop_
_geom_angle_atom_site_label_1
_geom_angle_atom_site_label_2
_geom_angle_atom_site_label_3
_geom_angle
_geom_angle_site_symmetry_1
_geom_angle_site_symmetry_3
_geom_angle_publ_flag
O2 Eu1 O7 86.88(8) . 5_676 ?
O2 Eu1 O4 86.23(8) . 7_665 ?
O7 Eu1 O4 76.38(8) 5_676 7_665 ?
O2 Eu1 O1 75.09(8) . . ?
O7 Eu1 O1 139.99(8) 5_676 . ?
O4 Eu1 O1 67.19(8) 7_665 . ?
O2 Eu1 O6 152.77(8) . 7_665 ?
O7 Eu1 O6 108.58(8) 5_676 7_665 ?
O4 Eu1 O6 76.30(7) 7_665 7_665 ?
O1 Eu1 O6 78.90(8) . 7_665 ?
O2 Eu1 O6 112.14(8) . 3_466 ?
O7 Eu1 O6 145.68(8) 5_676 3_466 ?
O4 Eu1 O6 130.85(7) 7_665 3_466 ?
O1 Eu1 O6 74.10(7) . 3_466 ?
O6 Eu1 O6 67.34(9) 7_665 3_466 ?
O2 Eu1 O2W 134.18(8) . . ?
O7 Eu1 O2W 69.49(8) 5_676 . ?
O4 Eu1 O2W 122.70(8) 7_665 . ?
O1 Eu1 O2W 145.67(8) . . ?
O6 Eu1 O2W 73.02(8) 7_665 . ?
O6 Eu1 O2W 77.09(8) 3_466 . ?
O2 Eu1 O1W 66.83(7) . . ?
O7 Eu1 O1W 72.29(8) 5_676 . ?
O4 Eu1 O1W 139.22(8) 7_665 . ?
O1 Eu1 O1W 128.14(8) . . ?
O6 Eu1 O1W 138.52(8) 7_665 . ?
O6 Eu1 O1W 88.75(8) 3_466 . ?
O2W Eu1 O1W 68.71(8) . . ?
O2 Eu1 P2 149.10(6) . 7_665 ?
O7 Eu1 P2 88.09(6) 5_676 7_665 ?
O4 Eu1 P2 62.97(6) 7_665 7_665 ?
O1 Eu1 P2 89.70(6) . 7_665 ?
O6 Eu1 P2 21.80(6) 7_665 7_665 ?
O6 Eu1 P2 88.41(5) 3_466 7_665 ?
O2W Eu1 P2 71.13(6) . 7_665 ?
O1W Eu1 P2 139.34(6) . 7_665 ?
O2 Eu1 P2 91.27(6) . 3_466 ?
O7 Eu1 P2 145.58(6) 5_676 3_466 ?
O4 Eu1 P2 137.83(6) 7_665 3_466 ?
O1 Eu1 P2 71.50(6) . 3_466 ?
O6 Eu1 P2 88.02(5) 7_665 3_466 ?
O6 Eu1 P2 21.41(6) 3_466 3_466 ?
O2W Eu1 P2 87.99(6) . 3_466 ?
O1W Eu1 P2 75.42(6) . 3_466 ?
P2 Eu1 P2 109.482(18) 7_665 3_466 ?
O2 Eu1 Eu1 139.43(6) . 5_576 ?
O7 Eu1 Eu1 133.51(6) 5_676 5_576 ?
O4 Eu1 Eu1 104.62(5) 7_665 5_576 ?
O1 Eu1 Eu1 73.72(5) . 5_576 ?
O6 Eu1 Eu1 33.79(5) 7_665 5_576 ?
O6 Eu1 Eu1 33.55(5) 3_466 5_576 ?
O2W Eu1 Eu1 71.96(5) . 5_576 ?
O1W Eu1 Eu1 115.82(5) . 5_576 ?
P2 Eu1 Eu1 55.057(14) 7_665 5_576 ?
P2 Eu1 Eu1 54.425(14) 3_466 5_576 ?
O4 P1 O1 115.37(13) . . ?
O4 P1 O3 106.17(13) . . ?
O1 P1 O3 109.63(13) . . ?
O4 P1 C1 110.05(14) . . ?
O1 P1 C1 108.55(14) . . ?
O3 P1 C1 106.71(14) . . ?
P1 O3 H3 111(2) . . ?
O7 P2 O2 115.26(14) . . ?
O7 P2 O6 110.46(13) . . ?
O2 P2 O6 112.22(13) . . ?
O7 P2 C1 107.77(14) . . ?
O2 P2 C1 104.06(14) . . ?
O6 P2 C1 106.39(14) . . ?
O7 P2 Eu1 144.22(10) . 7_655 ?
O2 P2 Eu1 81.60(10) . 7_655 ?
O6 P2 Eu1 35.95(8) . 7_655 ?
C1 P2 Eu1 97.21(11) . 7_655 ?
O7 P2 Eu1 74.96(9) . 3_566 ?
O2 P2 Eu1 130.24(10) . 3_566 ?
O6 P2 Eu1 35.50(8) . 3_566 ?
C1 P2 Eu1 119.34(11) . 3_566 ?
Eu1 P2 Eu1 70.518(17) 7_655 3_566 ?
P2 O6 Eu1 122.24(12) . 7_655 ?
P2 O6 Eu1 123.09(12) . 3_566 ?
Eu1 O6 Eu1 112.66(9) 7_655 3_566 ?
P2 O7 Eu1 145.18(14) . 5_676 ?
P1 O1 Eu1 131.23(13) . . ?
P1 O4 Eu1 139.96(14) . 7_655 ?
P2 O2 Eu1 151.17(14) . . ?
O5 C1 C2 107.9(3) . . ?
O5 C1 P1 109.4(2) . . ?
C2 C1 P1 111.5(2) . . ?
O5 C1 P2 108.0(2) . . ?
C2 C1 P2 112.1(2) . . ?
P1 C1 P2 107.80(17) . . ?
C1 C2 H2A 109.5 . . ?
C1 C2 H2B 109.5 . . ?
H2A C2 H2B 109.5 . . ?
C1 C2 H2C 109.5 . . ?
H2A C2 H2C 109.5 . . ?
H2B C2 H2C 109.5 . . ?
C1 O5 H5 111(2) . . ?
Eu1 O1W H1W 107(2) . . ?
Eu1 O1W H2W 100(2) . . ?
H1W O1W H2W 109.9(15) . . ?
Eu1 O2W H3W 121(2) . . ?
Eu1 O2W H4W 117(2) . . ?
H3W O2W H4W 110.5(15) . . ?
H6W O3W H5W 110.9(16) . . ?

loop_
_geom_bond_atom_site_label_1
_geom_bond_atom_site_label_2
_geom_bond_distance
_geom_bond_site_symmetry_2
_geom_bond_publ_flag
Eu1 O2 2.306(2) . ?
Eu1 O7 2.324(2) 5_676 ?
Eu1 O4 2.402(2) 7_665 ?
Eu1 O1 2.440(2) . ?
Eu1 O6 2.447(2) 7_665 ?
Eu1 O6 2.463(2) 3_466 ?
Eu1 O2W 2.493(2) . ?
Eu1 O1W 2.627(2) . ?
Eu1 P2 3.5255(9) 7_665 ?
Eu1 P2 3.5531(9) 3_466 ?
Eu1 Eu1 4.0864(3) 5_576 ?
P1 O4 1.500(2) . ?
P1 O1 1.507(2) . ?
P1 O3 1.584(2) . ?
P1 C1 1.834(3) . ?
O3 H3 0.945(10) . ?
P2 O7 1.508(2) . ?
P2 O2 1.514(2) . ?
P2 O6 1.548(3) . ?
P2 C1 1.841(3) . ?
P2 Eu1 3.5255(9) 7_655 ?
P2 Eu1 3.5531(9) 3_566 ?
O6 Eu1 2.447(2) 7_655 ?
O6 Eu1 2.463(2) 3_566 ?
O7 Eu1 2.324(2) 5_676 ?
O4 Eu1 2.402(2) 7_655 ?
C1 O5 1.456(4) . ?
C1 C2 1.518(5) . ?
C2 H2A 0.9800 . ?
C2 H2B 0.9800 . ?
C2 H2C 0.9800 . ?
O5 H5 0.945(10) . ?
O1W H1W 0.943(10) . ?
O1W H2W 0.946(10) . ?
O2W H3W 0.941(10) . ?
O2W H4W 0.944(10) . ?
O3W H6W 0.943(10) . ?
O3W H5W 0.941(10) . ?

loop_
_geom_hbond_atom_site_label_D
_geom_hbond_atom_site_label_H
_geom_hbond_atom_site_label_A
_geom_hbond_distance_DH
_geom_hbond_distance_HA
_geom_hbond_distance_DA
_geom_hbond_angle_DHA
_geom_hbond_site_symmetry_A
O3 H3 O3W 0.945(10) 1.822(16) 2.735(4) 162(3) .
O5 H5 O4 0.945(10) 1.746(11) 2.688(3) 175(4) 7_665
O5 H5 O1 0.945(10) 2.53(4) 2.974(3) 109(3) .
O1W H1W O2W 0.943(10) 1.944(12) 2.883(3) 173(3) 7_655
O1W H2W O5 0.946(10) 2.110(13) 3.044(3) 169(4) 5_676
O2W H3W O3W 0.941(10) 1.920(10) 2.857(3) 173(3) 2_574
O2W H4W O1 0.944(10) 1.716(15) 2.631(3) 162(4) 5_576
O3W H6W O1W 0.943(10) 2.09(3) 2.844(4) 136(4) 2_575
O3W H5W O5 0.941(10) 1.916(18) 2.792(3) 154(3) .

loop_
_geom_torsion_atom_site_label_1
_geom_torsion_atom_site_label_2
_geom_torsion_atom_site_label_3
_geom_torsion_atom_site_label_4
_geom_torsion
_geom_torsion_site_symmetry_1
_geom_torsion_site_symmetry_2
_geom_torsion_site_symmetry_3
_geom_torsion_site_symmetry_4
_geom_torsion_publ_flag
O7 P2 O6 Eu1 -163.83(13) . . . 7_655 ?
O2 P2 O6 Eu1 -33.71(19) . . . 7_655 ?
C1 P2 O6 Eu1 79.48(17) . . . 7_655 ?
Eu1 P2 O6 Eu1 -162.7(2) 3_566 . . 7_655 ?
O7 P2 O6 Eu1 -1.15(19) . . . 3_566 ?
O2 P2 O6 Eu1 128.97(14) . . . 3_566 ?
C1 P2 O6 Eu1 -117.84(15) . . . 3_566 ?
Eu1 P2 O6 Eu1 162.7(2) 7_655 . . 3_566 ?
O2 P2 O7 Eu1 -7.8(3) . . . 5_676 ?
O6 P2 O7 Eu1 120.7(2) . . . 5_676 ?
C1 P2 O7 Eu1 -123.4(2) . . . 5_676 ?
Eu1 P2 O7 Eu1 104.5(2) 7_655 . . 5_676 ?
Eu1 P2 O7 Eu1 120.0(2) 3_566 . . 5_676 ?
O4 P1 O1 Eu1 -69.8(2) . . . . ?
O3 P1 O1 Eu1 170.44(15) . . . . ?
C1 P1 O1 Eu1 54.2(2) . . . . ?
O2 Eu1 O1 P1 -10.90(16) . . . . ?
O7 Eu1 O1 P1 -77.0(2) 5_676 . . . ?
O4 Eu1 O1 P1 -103.09(18) 7_665 . . . ?
O6 Eu1 O1 P1 177.23(18) 7_665 . . . ?
O6 Eu1 O1 P1 107.87(18) 3_466 . . . ?
O2W Eu1 O1 P1 141.85(15) . . . . ?
O1W Eu1 O1 P1 32.5(2) . . . . ?
P2 Eu1 O1 P1 -163.70(17) 7_665 . . . ?
P2 Eu1 O1 P1 85.60(17) 3_466 . . . ?
Eu1 Eu1 O1 P1 142.83(18) 5_576 . . . ?
O1 P1 O4 Eu1 76.6(2) . . . 7_655 ?
O3 P1 O4 Eu1 -161.74(19) . . . 7_655 ?
C1 P1 O4 Eu1 -46.6(2) . . . 7_655 ?
O7 P2 O2 Eu1 -109.8(3) . . . . ?
O6 P2 O2 Eu1 122.6(3) . . . . ?
C1 P2 O2 Eu1 8.0(4) . . . . ?
Eu1 P2 O2 Eu1 103.4(3) 7_655 . . . ?
Eu1 P2 O2 Eu1 158.9(2) 3_566 . . . ?
O7 Eu1 O2 P2 115.7(3) 5_676 . . . ?
O4 Eu1 O2 P2 39.2(3) 7_665 . . . ?
O1 Eu1 O2 P2 -28.2(3) . . . . ?
O6 Eu1 O2 P2 -10.6(4) 7_665 . . . ?
O6 Eu1 O2 P2 -93.8(3) 3_466 . . . ?
O2W Eu1 O2 P2 172.9(3) . . . . ?
O1W Eu1 O2 P2 -172.2(3) . . . . ?
P2 Eu1 O2 P2 34.7(4) 7_665 . . . ?
P2 Eu1 O2 P2 -98.7(3) 3_466 . . . ?
Eu1 Eu1 O2 P2 -69.0(3) 5_576 . . . ?
O4 P1 C1 O5 169.4(2) . . . . ?
O1 P1 C1 O5 42.3(2) . . . . ?
O3 P1 C1 O5 -75.8(2) . . . . ?
O4 P1 C1 C2 -71.3(3) . . . . ?
O1 P1 C1 C2 161.6(2) . . . . ?
O3 P1 C1 C2 43.5(3) . . . . ?
O4 P1 C1 P2 52.2(2) . . . . ?
O1 P1 C1 P2 -74.95(18) . . . . ?
O3 P1 C1 P2 166.97(15) . . . . ?
O7 P2 C1 O5 51.4(2) . . . . ?
O2 P2 C1 O5 -71.4(2) . . . . ?
O6 P2 C1 O5 169.92(19) . . . . ?
Eu1 P2 C1 O5 -154.50(19) 7_655 . . . ?
Eu1 P2 C1 O5 133.83(17) 3_566 . . . ?
O7 P2 C1 C2 -67.4(3) . . . . ?
O2 P2 C1 C2 169.8(2) . . . . ?
O6 P2 C1 C2 51.1(3) . . . . ?
Eu1 P2 C1 C2 86.7(2) 7_655 . . . ?
Eu1 P2 C1 C2 15.0(3) 3_566 . . . ?
O7 P2 C1 P1 169.52(15) . . . . ?
O2 P2 C1 P1 46.68(19) . . . . ?
O6 P2 C1 P1 -72.01(18) . . . . ?
Eu1 P2 C1 P1 -36.43(15) 7_655 . . . ?
Eu1 P2 C1 P1 -108.10(14) 3_566 . . . ?
